data_1544073
loop_
_publ_author_name
'Sivakumar, P.'
'Sudhahar, S.'
'Israel, S.'
'Chakkaravarthi, G.'

_publ_section_title
;
 2-Amino-4-methylpyridinium 4-hydroxybenzoate
;
_journal_coeditor_code BT4025
_journal_issue 9
_journal_name_full IUCrData
_journal_page_first x161425
_journal_paper_doi 10.1107/S2414314616014255
_journal_volume 1
_journal_year 2016
_chemical_formula_iupac 'C6 H9 N2 +, C7 H5 O3-'
_chemical_formula_moiety 'C7 H5 O3, C6 H9 N2'
_chemical_formula_sum 'C13 H14 N2 O3'
_chemical_formula_weight 246.26
_chemical_name_systematic '2-Amino-4-methylpyridinium 4-hydroxybenzoate'
_space_group_crystal_system monoclinic
_space_group_IT_number 14
_space_group_name_Hall '-P 2ybc'
_space_group_name_H-M_alt 'P 1 21/c 1'
_symmetry_space_group_name_Hall '-P 2ybc'
_symmetry_space_group_name_H-M 'P 1 21/c 1'
_atom_sites_solution_hydrogens mixed
_audit_creation_method SHELXL-2016/4
_cell_angle_alpha 90
_cell_angle_beta 112.841(3)
_cell_angle_gamma 90
_cell_formula_units_Z 4
_cell_length_a 13.0690(10)
_cell_length_b 9.1387(6)
_cell_length_c 11.3367(9)
_cell_measurement_reflns_used 5844
_cell_measurement_temperature 295(2)
_cell_measurement_theta_max 32.5
_cell_measurement_theta_min 2.8
_cell_volume 1247.81(16)
_computing_cell_refinement
;
SAINT (Bruker, 2004)
;
_computing_data_collection
;
APEX2 (Bruker, 2004)
;
_computing_data_reduction
;
SAINT (Bruker, 2004)
;
_computing_molecular_graphics
;
PLATON (Spek, 2009)
;
_computing_publication_material
;
SHELXL2016 (Sheldrick, 2015) and PLATON (Spek, 2009)
;
_computing_structure_refinement
;
SHELXL2016 (Sheldrick, 2015)
;
_computing_structure_solution
;
SHELXS97 (Sheldrick, 2008)
;
_diffrn_ambient_temperature 295(2)
_diffrn_measured_fraction_theta_full 0.999
_diffrn_measured_fraction_theta_max 0.874
_diffrn_measurement_device_type 'Bruker Kappa APEXII CCD'
_diffrn_measurement_method '\w and \f scan'
_diffrn_radiation_type MoK\a
_diffrn_radiation_wavelength 0.71073
_diffrn_reflns_av_R_equivalents 0.0336
_diffrn_reflns_limit_h_max 19
_diffrn_reflns_limit_h_min -19
_diffrn_reflns_limit_k_max 13
_diffrn_reflns_limit_k_min -13
_diffrn_reflns_limit_l_max 16
_diffrn_reflns_limit_l_min -17
_diffrn_reflns_number 21655
_diffrn_reflns_theta_full 25.242
_diffrn_reflns_theta_max 33.141
_diffrn_reflns_theta_min 2.798
_exptl_absorpt_coefficient_mu 0.095
_exptl_absorpt_correction_T_max 0.7465
_exptl_absorpt_correction_T_min 0.6824
_exptl_absorpt_correction_type multi-scan
_exptl_absorpt_process_details
;
(SADABS; Bruker, 2004)
;
_exptl_crystal_colour colourless
_exptl_crystal_density_diffrn 1.311
_exptl_crystal_description block
_exptl_crystal_F_000 520
_exptl_crystal_size_max 0.260
_exptl_crystal_size_mid 0.240
_exptl_crystal_size_min 0.180
_refine_diff_density_max 0.226
_refine_diff_density_min -0.258
_refine_ls_extinction_method none
_refine_ls_goodness_of_fit_ref 1.037
_refine_ls_hydrogen_treatment mixed
_refine_ls_matrix_type full
_refine_ls_number_parameters 179
_refine_ls_number_reflns 4159
_refine_ls_number_restraints 4
_refine_ls_restrained_S_all 1.037
_refine_ls_R_factor_all 0.1319
_refine_ls_R_factor_gt 0.0686
_refine_ls_shift/su_max 0.000
_refine_ls_shift/su_mean 0.000
_refine_ls_structure_factor_coef Fsqd
_refine_ls_weighting_details 'w=1/[\s^2^(Fo^2^)+(0.0694P)^2^+0.7446P] where P=(Fo^2^+2Fc^2^)/3'
_refine_ls_weighting_scheme calc
_refine_ls_wR_factor_gt 0.1574
_refine_ls_wR_factor_ref 0.1985
_reflns_number_gt 2301
_reflns_number_total 4159
_reflns_threshold_expression 'I > 2\s(I)'
_cod_data_source_file bt4025sup1.cif
_cod_data_source_block I
_cod_database_code 1544073
_shelx_space_group_comment
;
The symmetry employed for this shelxl refinement is uniquely defined
by the following loop, which should always be used as a source of
symmetry information in preference to the above space-group names.
They are only intended as comments.
;
_shelx_estimated_absorpt_t_min 0.976
_shelx_estimated_absorpt_t_max 0.983

loop_
_space_group_symop_operation_xyz
'x, y, z'
'-x, y+1/2, -z+1/2'
'-x, -y, -z'
'x, -y-1/2, z-1/2'

loop_
_atom_site_type_symbol
_atom_site_label
_atom_site_fract_x
_atom_site_fract_y
_atom_site_fract_z
_atom_site_U_iso_or_equiv
_atom_site_adp_type
_atom_site_calc_flag
_atom_site_occupancy
C C1 0.52644(16) 0.3239(2) 0.90045(18) 0.0392(4) Uani d 1
C C2 0.44042(17) 0.4162(2) 0.82341(19) 0.0425(5) Uani d 1
H H2 0.451228 0.474391 0.761933 0.051 Uiso calc 1
C C3 0.34175(17) 0.4219(2) 0.8372(2) 0.0465(5) Uani d 1
C C4 0.32794(19) 0.3336(3) 0.9316(2) 0.0555(6) Uani d 1
H H4 0.260897 0.334077 0.942314 0.067 Uiso calc 1
C C5 0.41194(19) 0.2487(3) 1.0062(2) 0.0531(6) Uani d 1
H H5 0.402979 0.192189 1.069749 0.064 Uiso calc 1
C C6 0.2488(2) 0.5176(4) 0.7536(3) 0.0755(8) Uani d 1
H H6A 0.261945 0.616509 0.784452 0.113 Uiso calc 1
H H6B 0.179993 0.483581 0.755475 0.113 Uiso calc 1
H H6C 0.245072 0.514134 0.667401 0.113 Uiso calc 1
C C7 0.16520(15) 0.0386(2) 0.75602(18) 0.0382(4) Uani d 1
C C8 0.1671(2) 0.0718(3) 0.6378(2) 0.0663(8) Uani d 1
H H8 0.223915 0.034629 0.616305 0.080 Uiso calc 1
C C9 0.0869(2) 0.1585(4) 0.5514(3) 0.0761(9) Uani d 1
H H9 0.088821 0.177112 0.471584 0.091 Uiso calc 1
C C10 0.00385(18) 0.2180(3) 0.5823(2) 0.0504(5) Uani d 1
C C11 -0.00016(16) 0.1854(2) 0.6991(2) 0.0429(5) Uani d 1
H H11 -0.055959 0.224857 0.721143 0.051 Uiso calc 1
C C12 0.07840(16) 0.0946(2) 0.78317(19) 0.0408(4) Uani d 1
H H12 0.073067 0.070264 0.860227 0.049 Uiso calc 1
C C13 0.25253(16) -0.0537(2) 0.84967(18) 0.0389(4) Uani d 1
N N1 0.50941(15) 0.2439(2) 0.99064(17) 0.0435(4) Uani d 1
N N2 0.62321(17) 0.3102(3) 0.8892(2) 0.0581(5) Uani d 1
O O1 0.23876(12) -0.09774(19) 0.94694(14) 0.0525(4) Uani d 1
O O2 0.33935(12) -0.08189(18) 0.83009(14) 0.0511(4) Uani d 1
O O3 -0.07119(16) 0.3049(2) 0.49415(18) 0.0724(6) Uani d 1
H H1 0.560(2) 0.189(3) 1.045(2) 0.090(10) Uiso d 1
H H2A 0.6699(18) 0.247(2) 0.936(2) 0.067(8) Uiso d 1
H H2B 0.6333(19) 0.356(2) 0.8288(17) 0.051(7) Uiso d 1
H H3 -0.115(2) 0.339(3) 0.523(3) 0.076 Uiso d 1

loop_
_atom_site_aniso_label
_atom_site_aniso_U_11
_atom_site_aniso_U_22
_atom_site_aniso_U_33
_atom_site_aniso_U_12
_atom_site_aniso_U_13
_atom_site_aniso_U_23
C1 0.0423(10) 0.0429(10) 0.0366(9) -0.0021(8) 0.0198(8) -0.0028(8)
C2 0.0474(11) 0.0466(11) 0.0378(10) 0.0020(9) 0.0211(8) 0.0040(8)
C3 0.0436(11) 0.0502(12) 0.0463(11) 0.0040(9) 0.0182(9) -0.0043(9)
C4 0.0417(11) 0.0720(16) 0.0605(13) -0.0011(11) 0.0285(10) -0.0005(12)
C5 0.0514(12) 0.0656(15) 0.0517(12) -0.0034(11) 0.0302(10) 0.0096(11)
C6 0.0573(15) 0.088(2) 0.0773(19) 0.0229(14) 0.0215(13) 0.0161(16)
C7 0.0378(9) 0.0423(10) 0.0407(10) 0.0032(8) 0.0220(8) 0.0025(8)
C8 0.0663(15) 0.0905(19) 0.0618(14) 0.0410(14) 0.0465(13) 0.0314(14)
C9 0.0796(18) 0.109(2) 0.0623(15) 0.0500(17) 0.0522(14) 0.0408(16)
C10 0.0479(11) 0.0562(13) 0.0535(12) 0.0161(10) 0.0267(10) 0.0137(10)
C11 0.0389(9) 0.0489(12) 0.0483(11) 0.0036(8) 0.0250(8) -0.0006(9)
C12 0.0419(10) 0.0496(11) 0.0382(9) 0.0018(8) 0.0234(8) 0.0014(8)
C13 0.0388(9) 0.0429(10) 0.0385(10) 0.0016(8) 0.0190(8) 0.0002(8)
N1 0.0435(9) 0.0499(10) 0.0422(9) 0.0014(8) 0.0221(7) 0.0053(8)
N2 0.0508(11) 0.0753(15) 0.0609(12) 0.0146(10) 0.0354(10) 0.0203(11)
O1 0.0433(8) 0.0731(11) 0.0479(8) 0.0088(7) 0.0252(7) 0.0157(8)
O2 0.0471(8) 0.0666(10) 0.0483(8) 0.0169(7) 0.0279(7) 0.0115(7)
O3 0.0717(12) 0.0929(14) 0.0660(11) 0.0431(11) 0.0412(9) 0.0318(10)

loop_
_atom_type_symbol
_atom_type_description
_atom_type_scat_dispersion_real
_atom_type_scat_dispersion_imag
_atom_type_scat_source
C C 0.0033 0.0016 'International Tables Vol C Tables 4.2.6.8 and 6.1.1.4'
H H 0.0000 0.0000 'International Tables Vol C Tables 4.2.6.8 and 6.1.1.4'
N N 0.0061 0.0033 'International Tables Vol C Tables 4.2.6.8 and 6.1.1.4'
O O 0.0106 0.0060 'International Tables Vol C Tables 4.2.6.8 and 6.1.1.4'

loop_
_geom_angle_atom_site_label_1
_geom_angle_atom_site_label_2
_geom_angle_atom_site_label_3
_geom_angle
N2 C1 N1 117.89(19)
N2 C1 C2 124.03(19)
N1 C1 C2 118.07(18)
C3 C2 C1 121.14(19)
C3 C2 H2 119.4
C1 C2 H2 119.4
C2 C3 C4 118.3(2)
C2 C3 C6 121.5(2)
C4 C3 C6 120.3(2)
C5 C4 C3 119.7(2)
C5 C4 H4 120.1
C3 C4 H4 120.1
C4 C5 N1 121.2(2)
C4 C5 H5 119.4
N1 C5 H5 119.4
C3 C6 H6A 109.5
C3 C6 H6B 109.5
H6A C6 H6B 109.5
C3 C6 H6C 109.5
H6A C6 H6C 109.5
H6B C6 H6C 109.5
C12 C7 C8 117.33(18)
C12 C7 C13 121.37(17)
C8 C7 C13 121.29(17)
C9 C8 C7 121.4(2)
C9 C8 H8 119.3
C7 C8 H8 119.3
C8 C9 C10 120.4(2)
C8 C9 H9 119.8
C10 C9 H9 119.8
O3 C10 C9 117.5(2)
O3 C10 C11 123.33(19)
C9 C10 C11 119.2(2)
C12 C11 C10 119.96(18)
C12 C11 H11 120.0
C10 C11 H11 120.0
C11 C12 C7 121.69(18)
C11 C12 H12 119.2
C7 C12 H12 119.2
O1 C13 O2 122.34(18)
O1 C13 C7 118.69(17)
O2 C13 C7 118.95(17)
C1 N1 C5 121.58(19)
C1 N1 H1 123(2)
C5 N1 H1 115(2)
C1 N2 H2A 118.8(19)
C1 N2 H2B 118.6(16)
H2A N2 H2B 122(2)
C10 O3 H3 110(2)

loop_
_geom_bond_atom_site_label_1
_geom_bond_atom_site_label_2
_geom_bond_distance
C1 N2 1.326(3)
C1 N1 1.344(3)
C1 C2 1.406(3)
C2 C3 1.359(3)
C2 H2 0.9300
C3 C4 1.407(3)
C3 C6 1.498(3)
C4 C5 1.342(3)
C4 H4 0.9300
C5 N1 1.353(3)
C5 H5 0.9300
C6 H6A 0.9600
C6 H6B 0.9600
C6 H6C 0.9600
C7 C12 1.384(3)
C7 C8 1.384(3)
C7 C13 1.483(3)
C8 C9 1.375(3)
C8 H8 0.9300
C9 C10 1.376(3)
C9 H9 0.9300
C10 O3 1.353(3)
C10 C11 1.379(3)
C11 C12 1.375(3)
C11 H11 0.9300
C12 H12 0.9300
C13 O1 1.251(2)
C13 O2 1.264(2)
N1 H1 0.865(10)
N2 H2A 0.859(10)
N2 H2B 0.855(10)
O3 H3 0.827(10)

loop_
_geom_hbond_atom_site_label_D
_geom_hbond_atom_site_label_H
_geom_hbond_atom_site_label_A
_geom_hbond_site_symmetry_A
_geom_hbond_distance_DH
_geom_hbond_distance_HA
_geom_hbond_distance_DA
_geom_hbond_angle_DHA
_geom_hbond_publ_flag
N1 H1 O2 3_657 0.865(10) 1.805(11) 2.666(2) 174(3) y
N2 H2A O1 3_657 0.859(10) 1.953(11) 2.806(3) 172(3) y
N2 H2B O2 2_656 0.855(10) 2.048(11) 2.887(3) 167(2) y
O3 H3 O1 2_556 0.827(10) 1.865(12) 2.677(2) 167(3) y
C6 H6C O1 4_565 0.96 2.58 3.505(4) 161 y

loop_
_geom_torsion_atom_site_label_1
_geom_torsion_atom_site_label_2
_geom_torsion_atom_site_label_3
_geom_torsion_atom_site_label_4
_geom_torsion
N2 C1 C2 C3 177.9(2)
N1 C1 C2 C3 -1.7(3)
C1 C2 C3 C4 0.5(3)
C1 C2 C3 C6 -178.7(2)
C2 C3 C4 C5 1.0(3)
C6 C3 C4 C5 -179.8(2)
C3 C4 C5 N1 -1.4(4)
C12 C7 C8 C9 0.8(4)
C13 C7 C8 C9 -179.3(3)
C7 C8 C9 C10 1.8(5)
C8 C9 C10 O3 178.6(3)
C8 C9 C10 C11 -2.2(5)
O3 C10 C11 C12 179.2(2)
C9 C10 C11 C12 0.1(4)
C10 C11 C12 C7 2.6(3)
C8 C7 C12 C11 -3.0(3)
C13 C7 C12 C11 177.11(19)
C12 C7 C13 O1 10.0(3)
C8 C7 C13 O1 -169.9(2)
C12 C7 C13 O2 -168.28(19)
C8 C7 C13 O2 11.9(3)
N2 C1 N1 C5 -178.3(2)
C2 C1 N1 C5 1.3(3)
C4 C5 N1 C1 0.2(4)

_cod_database_fobs_code 1544073
